data_8102128
loop_
_publ_author_name
'Xie, Guang-Yong'
'Liao, Gui-Ying'

_publ_section_title
;
Crystal structure of 1-(6-(1-(perfluorophenylimino)ethyl)pyridin-2-
yl)ethanone, C~15~H~9~F~5~N~2~O
;
_journal_issue 3
_journal_name_full 'Zeitschrift f\"ur Kristallographie - New Crystal Structures'
_journal_page_first 229
_journal_page_last 230
_journal_volume 222
_journal_year 2007
_chemical_formula_sum 'C15 H9 F5 N2 O'
_chemical_formula_weight 328.24
_chemical_name_systematic
; 
1-(6-(1-(perfluorophenylimino)ethyl)pyridin-2-yl)ethanone
;
_space_group_IT_number 14
_symmetry_cell_setting monoclinic
_symmetry_space_group_name_Hall '-P 2ybc'
_symmetry_space_group_name_H-M 'P 1 21/c 1'
_atom_sites_solution_hydrogens geom
_atom_sites_solution_primary direct
_atom_sites_solution_secondary difmap
_audit_creation_method SHELXL-97
_cell_angle_alpha 90.00
_cell_angle_beta 94.561(3)
_cell_angle_gamma 90.00
_cell_formula_units_Z 4
_cell_length_a 10.4864(17)
_cell_length_b 10.5097(16)
_cell_length_c 12.912(2)
_cell_measurement_reflns_used 1284
_cell_measurement_temperature 293(2)
_cell_measurement_theta_max 42.902
_cell_measurement_theta_min 5.004
_cell_volume 1418.5(4)
_computing_cell_refinement 'Bruker SMART'
_computing_data_collection 'Bruker SMART'
_computing_data_reduction 'Bruker SHELXTL'
_computing_molecular_graphics 'Bruker SHELXTL'
_computing_publication_material 'Bruker SHELXTL'
_computing_structure_refinement 'SHELXL-97 (Sheldrick, 1997)'
_computing_structure_solution 'SHELXS-97 (Sheldrick, 1990)'
_diffrn_ambient_temperature 293(2)
_diffrn_measured_fraction_theta_full 0.992
_diffrn_measured_fraction_theta_max 0.992
_diffrn_measurement_device_type 'Bruker SMART CCD'
_diffrn_measurement_method phi/omega
_diffrn_radiation_monochromator graphite
_diffrn_radiation_source 'fine-focus sealed tube'
_diffrn_radiation_type MoK\a
_diffrn_radiation_wavelength 0.71073
_diffrn_reflns_av_R_equivalents 0.1394
_diffrn_reflns_av_sigmaI/netI 0.1158
_diffrn_reflns_limit_h_max 12
_diffrn_reflns_limit_h_min -13
_diffrn_reflns_limit_k_max 13
_diffrn_reflns_limit_k_min -10
_diffrn_reflns_limit_l_max 16
_diffrn_reflns_limit_l_min -16
_diffrn_reflns_number 8207
_diffrn_reflns_theta_full 27.00
_diffrn_reflns_theta_max 27.00
_diffrn_reflns_theta_min 1.95
_exptl_absorpt_coefficient_mu 0.143
_exptl_absorpt_correction_T_max 1.00000
_exptl_absorpt_correction_T_min 0.76096
_exptl_absorpt_correction_type empirical
_exptl_crystal_colour colorless
_exptl_crystal_density_diffrn 1.537
_exptl_crystal_density_method 'not measured'
_exptl_crystal_description rod
_exptl_crystal_F_000 664
_exptl_crystal_size_max 0.507
_exptl_crystal_size_mid 0.188
_exptl_crystal_size_min 0.126
_refine_diff_density_max 0.229
_refine_diff_density_min -0.184
_refine_diff_density_rms 0.058
_refine_ls_extinction_coef 0.004(2)
_refine_ls_extinction_expression Fc^*^=kFc[1+0.001xFc^2^\l^3^/sin(2\q)]^-1/4^
_refine_ls_extinction_method SHELXL
_refine_ls_goodness_of_fit_ref 0.783
_refine_ls_hydrogen_treatment constr
_refine_ls_matrix_type full
_refine_ls_number_parameters 211
_refine_ls_number_reflns 3078
_refine_ls_number_restraints 0
_refine_ls_restrained_S_all 0.783
_refine_ls_R_factor_all 0.1084
_refine_ls_R_factor_gt 0.0539
_refine_ls_shift/su_max 0.003
_refine_ls_shift/su_mean 0.000
_refine_ls_structure_factor_coef Fsqd
_refine_ls_weighting_details 'calc w=1/[\s^2^(Fo^2^)+(0.0523P)^2^+0.0000P] where P=(Fo^2^+2Fc^2^)/3'
_refine_ls_weighting_scheme calc
_refine_ls_wR_factor_gt 0.1187
_refine_ls_wR_factor_ref 0.1328
_reflns_number_gt 1363
_reflns_number_total 3078
_reflns_threshold_expression >2sigma(I)
_cod_data_source_file 1267-2011.cff
_cod_data_source_block cd25308
_cod_depositor_comments
;
The following automatic conversions were performed:
'_symmetry_cell_setting' value 'Monoclinic' changed to 'monoclinic'
according to '/home/saulius/struct/CIF-dictionaries/cif_core.dic'
dictionary named 'cif_core.dic' version 2.4.1 from 2010-06-29.

Automatic conversion script
Id: cif_fix_enum 1555 2011-01-17 13:19:09Z saulius 
;
_cod_original_sg_symbol_H-M P12(1)/c1
_cod_database_code 8102128

loop_
_symmetry_equiv_pos_as_xyz
'x, y, z'
'-x, y+1/2, -z+1/2'
'-x, -y, -z'
'x, -y-1/2, z-1/2'

loop_
_atom_site_label
_atom_site_type_symbol
_atom_site_fract_x
_atom_site_fract_y
_atom_site_fract_z
_atom_site_U_iso_or_equiv
_atom_site_adp_type
_atom_site_occupancy
_atom_site_symmetry_multiplicity
_atom_site_Wyckoff_symbol
_atom_site_calc_flag
_atom_site_refinement_flags
_atom_site_disorder_assembly
_atom_site_disorder_group
O1 O 0.9031(2) 0.4916(2) 0.79265(15) 0.1019(8) Uani 1 4 e d . . .
N1 N 0.81417(18) 0.46063(18) 0.52573(14) 0.0553(5) Uani 1 4 e d . . .
N2 N 0.77873(19) 0.35792(19) 0.26553(15) 0.0620(6) Uani 1 4 e d . . .
F1 F 0.82277(15) 0.58238(14) 0.15403(11) 0.0835(5) Uani 1 4 e d . . .
F2 F 0.72422(15) 0.61734(16) -0.04134(11) 0.0900(5) Uani 1 4 e d . . .
F3 F 0.57282(15) 0.43636(16) -0.13730(11) 0.0954(6) Uani 1 4 e d . . .
F4 F 0.51571(16) 0.22380(16) -0.03195(12) 0.1024(6) Uani 1 4 e d . . .
F5 F 0.60872(14) 0.19095(15) 0.16640(11) 0.0871(5) Uani 1 4 e d . . .
C1 C 0.8509(3) 0.5135(2) 0.7076(2) 0.0670(7) Uani 1 4 e d . . .
C2 C 0.8767(2) 0.4316(2) 0.61742(17) 0.0565(6) Uani 1 4 e d . . .
C3 C 0.9596(2) 0.3292(2) 0.62885(19) 0.0634(7) Uani 1 4 e d . . .
H3 H 1.0032 0.3120 0.6929 0.076 Uiso 1 4 e calc R . .
C4 C 0.9765(2) 0.2532(2) 0.54429(19) 0.0660(7) Uani 1 4 e d . . .
H4 H 1.0309 0.1832 0.5506 0.079 Uiso 1 4 e calc R . .
C5 C 0.9120(2) 0.2822(2) 0.45044(18) 0.0602(6) Uani 1 4 e d . . .
H5 H 0.9217 0.2319 0.3923 0.072 Uiso 1 4 e calc R . .
C6 C 0.8321(2) 0.3877(2) 0.44372(17) 0.0535(6) Uani 1 4 e d . . .
C7 C 0.7588(2) 0.4241(2) 0.34477(17) 0.0540(6) Uani 1 4 e d . . .
C8 C 0.7570(3) 0.6172(3) 0.6901(2) 0.0939(10) Uani 1 4 e d . . .
H8A H 0.7505 0.6632 0.7537 0.121 Uiso 1 4 e calc R . .
H8B H 0.6750 0.5820 0.6674 0.121 Uiso 1 4 e calc R . .
H8C H 0.7843 0.6738 0.6379 0.121 Uiso 1 4 e calc R . .
C9 C 0.6671(3) 0.5326(3) 0.3480(2) 0.0820(9) Uani 1 4 e d . . .
H9A H 0.6177 0.5392 0.2824 0.113 Uiso 1 4 e calc R . .
H9B H 0.7137 0.6102 0.3618 0.113 Uiso 1 4 e calc R . .
H9C H 0.6108 0.5181 0.4020 0.113 Uiso 1 4 e calc R . .
C10 C 0.7188(2) 0.3851(2) 0.16702(17) 0.0554(6) Uani 1 4 e d . . .
C11 C 0.7467(2) 0.4918(2) 0.1094(2) 0.0593(7) Uani 1 4 e d . . .
C12 C 0.6986(2) 0.5097(3) 0.0094(2) 0.0612(7) Uani 1 4 e d . . .
C13 C 0.6215(2) 0.4195(3) -0.03897(18) 0.0656(7) Uani 1 4 e d . . .
C14 C 0.5916(2) 0.3130(3) 0.0151(2) 0.0661(7) Uani 1 4 e d . . .
C15 C 0.6394(2) 0.2968(2) 0.11525(19) 0.0609(7) Uani 1 4 e d . . .

loop_
_atom_site_aniso_label
_atom_site_aniso_U_11
_atom_site_aniso_U_22
_atom_site_aniso_U_33
_atom_site_aniso_U_23
_atom_site_aniso_U_13
_atom_site_aniso_U_12
O1 0.1087(18) 0.1304(18) 0.0621(13) -0.0171(11) -0.0205(12) 0.0184(13)
N1 0.0544(12) 0.0576(12) 0.0533(12) 0.0033(10) 0.0001(9) -0.0031(9)
N2 0.0600(13) 0.0705(14) 0.0545(12) -0.0011(11) -0.0012(10) 0.0100(10)
F1 0.0818(11) 0.0771(11) 0.0891(10) 0.0002(8) -0.0094(9) -0.0098(8)
F2 0.0883(12) 0.1013(12) 0.0813(10) 0.0256(9) 0.0130(9) 0.0077(9)
F3 0.0826(12) 0.1452(15) 0.0564(9) -0.0050(9) -0.0069(8) 0.0227(10)
F4 0.0832(12) 0.1169(14) 0.1034(12) -0.0326(10) -0.0153(9) -0.0143(10)
F5 0.0838(12) 0.0799(12) 0.0980(11) 0.0048(9) 0.0101(9) -0.0127(8)
C1 0.0729(19) 0.0693(19) 0.0582(17) -0.0014(14) 0.0011(14) -0.0099(14)
C2 0.0528(15) 0.0596(16) 0.0563(15) 0.0047(12) 0.0006(12) -0.0098(12)
C3 0.0526(16) 0.0784(19) 0.0577(15) 0.0078(14) -0.0044(12) -0.0042(13)
C4 0.0519(16) 0.0765(19) 0.0695(17) 0.0116(15) 0.0037(13) 0.0115(13)
C5 0.0562(16) 0.0650(17) 0.0594(15) 0.0006(12) 0.0049(12) 0.0064(13)
C6 0.0470(14) 0.0599(16) 0.0536(14) 0.0003(12) 0.0041(11) -0.0041(11)
C7 0.0495(14) 0.0577(16) 0.0550(15) 0.0010(12) 0.0046(11) 0.0039(11)
C8 0.141(3) 0.070(2) 0.0699(18) -0.0037(15) 0.0036(18) 0.0167(19)
C9 0.088(2) 0.091(2) 0.0660(17) -0.0026(14) -0.0022(15) 0.0339(16)
C10 0.0494(15) 0.0633(17) 0.0534(14) -0.0032(13) 0.0033(12) 0.0116(12)
C11 0.0501(15) 0.0676(18) 0.0595(16) -0.0060(13) -0.0010(12) 0.0031(12)
C12 0.0527(15) 0.0738(18) 0.0580(16) 0.0088(14) 0.0104(12) 0.0107(13)
C13 0.0540(16) 0.099(2) 0.0435(15) -0.0062(15) 0.0017(12) 0.0197(15)
C14 0.0496(16) 0.084(2) 0.0641(17) -0.0204(16) -0.0005(13) 0.0020(14)
C15 0.0570(16) 0.0628(18) 0.0637(16) -0.0001(14) 0.0102(13) 0.0029(13)

loop_
_atom_type_symbol
_atom_type_description
_atom_type_scat_dispersion_real
_atom_type_scat_dispersion_imag
_atom_type_scat_source
C C 0.0033 0.0016 'International Tables Vol C Tables 4.2.6.8 and 6.1.1.4'
H H 0.0000 0.0000 'International Tables Vol C Tables 4.2.6.8 and 6.1.1.4'
N N 0.0061 0.0033 'International Tables Vol C Tables 4.2.6.8 and 6.1.1.4'
O O 0.0106 0.0060 'International Tables Vol C Tables 4.2.6.8 and 6.1.1.4'
F F 0.0171 0.0103 'International Tables Vol C Tables 4.2.6.8 and 6.1.1.4'

loop_
_geom_angle_atom_site_label_1
_geom_angle_atom_site_label_2
_geom_angle_atom_site_label_3
_geom_angle
_geom_angle_site_symmetry_1
_geom_angle_site_symmetry_3
_geom_angle_publ_flag
C6 N1 C2 118.7(2) . . ?
C7 N2 C10 121.9(2) . . ?
O1 C1 C8 121.9(3) . . ?
O1 C1 C2 120.1(2) . . ?
C8 C1 C2 118.0(2) . . ?
N1 C2 C3 122.0(2) . . ?
N1 C2 C1 116.8(2) . . ?
C3 C2 C1 121.2(2) . . ?
C4 C3 C2 119.1(2) . . ?
C4 C3 H3 120.4 . . ?
C2 C3 H3 120.4 . . ?
C5 C4 C3 119.0(2) . . ?
C5 C4 H4 120.5 . . ?
C3 C4 H4 120.5 . . ?
C4 C5 C6 119.0(2) . . ?
C4 C5 H5 120.5 . . ?
C6 C5 H5 120.5 . . ?
N1 C6 C5 122.2(2) . . ?
N1 C6 C7 116.0(2) . . ?
C5 C6 C7 121.8(2) . . ?
N2 C7 C6 116.4(2) . . ?
N2 C7 C9 126.1(2) . . ?
C6 C7 C9 117.5(2) . . ?
C1 C8 H8A 109.5 . . ?
C1 C8 H8B 109.5 . . ?
H8A C8 H8B 109.5 . . ?
C1 C8 H8C 109.5 . . ?
H8A C8 H8C 109.5 . . ?
H8B C8 H8C 109.5 . . ?
C7 C9 H9A 109.5 . . ?
C7 C9 H9B 109.5 . . ?
H9A C9 H9B 109.5 . . ?
C7 C9 H9C 109.5 . . ?
H9A C9 H9C 109.5 . . ?
H9B C9 H9C 109.5 . . ?
C15 C10 C11 115.3(2) . . ?
C15 C10 N2 120.7(2) . . ?
C11 C10 N2 123.5(2) . . ?
F1 C11 C12 118.1(2) . . ?
F1 C11 C10 119.1(2) . . ?
C12 C11 C10 122.8(2) . . ?
F2 C12 C11 120.4(2) . . ?
F2 C12 C13 119.7(2) . . ?
C11 C12 C13 119.9(3) . . ?
F3 C13 C12 120.6(3) . . ?
F3 C13 C14 120.3(3) . . ?
C12 C13 C14 119.1(2) . . ?
F4 C14 C15 120.2(3) . . ?
F4 C14 C13 119.5(2) . . ?
C15 C14 C13 120.4(2) . . ?
F5 C15 C14 119.1(2) . . ?
F5 C15 C10 118.4(2) . . ?
C14 C15 C10 122.5(2) . . ?

loop_
_geom_bond_atom_site_label_1
_geom_bond_atom_site_label_2
_geom_bond_distance
_geom_bond_site_symmetry_2
_geom_bond_publ_flag
O1 C1 1.210(3) . ?
N1 C6 1.332(3) . ?
N1 C2 1.342(3) . ?
N2 C7 1.268(3) . ?
N2 C10 1.403(3) . ?
F1 C11 1.342(3) . ?
F2 C12 1.345(3) . ?
F3 C13 1.342(3) . ?
F4 C14 1.343(3) . ?
F5 C15 1.346(3) . ?
C1 C8 1.474(4) . ?
C1 C2 1.490(3) . ?
C2 C3 1.383(3) . ?
C3 C4 1.376(3) . ?
C3 H3 0.9300 . ?
C4 C5 1.374(3) . ?
C4 H4 0.9300 . ?
C5 C6 1.389(3) . ?
C5 H5 0.9300 . ?
C6 C7 1.488(3) . ?
C7 C9 1.495(3) . ?
C8 H8A 0.9600 . ?
C8 H8B 0.9600 . ?
C8 H8C 0.9600 . ?
C9 H9A 0.9600 . ?
C9 H9B 0.9600 . ?
C9 H9C 0.9600 . ?
C10 C15 1.383(3) . ?
C10 C11 1.389(3) . ?
C11 C12 1.361(3) . ?
C12 C13 1.365(3) . ?
C13 C14 1.368(3) . ?
C14 C15 1.360(3) . ?

loop_
_geom_torsion_atom_site_label_1
_geom_torsion_atom_site_label_2
_geom_torsion_atom_site_label_3
_geom_torsion_atom_site_label_4
_geom_torsion
_geom_torsion_site_symmetry_1
_geom_torsion_site_symmetry_2
_geom_torsion_site_symmetry_3
_geom_torsion_site_symmetry_4
_geom_torsion_publ_flag
C6 N1 C2 C3 0.5(3) . . . . ?
C6 N1 C2 C1 -178.3(2) . . . . ?
O1 C1 C2 N1 179.2(2) . . . . ?
C8 C1 C2 N1 1.6(3) . . . . ?
O1 C1 C2 C3 0.4(4) . . . . ?
C8 C1 C2 C3 -177.2(2) . . . . ?
N1 C2 C3 C4 -1.3(4) . . . . ?
C1 C2 C3 C4 177.4(2) . . . . ?
C2 C3 C4 C5 0.9(4) . . . . ?
C3 C4 C5 C6 0.3(4) . . . . ?
C2 N1 C6 C5 0.8(3) . . . . ?
C2 N1 C6 C7 179.27(19) . . . . ?
C4 C5 C6 N1 -1.3(4) . . . . ?
C4 C5 C6 C7 -179.6(2) . . . . ?
C10 N2 C7 C6 -177.8(2) . . . . ?
C10 N2 C7 C9 3.5(4) . . . . ?
N1 C6 C7 N2 177.6(2) . . . . ?
C5 C6 C7 N2 -3.9(3) . . . . ?
N1 C6 C7 C9 -3.6(3) . . . . ?
C5 C6 C7 C9 174.8(2) . . . . ?
C7 N2 C10 C15 -119.2(3) . . . . ?
C7 N2 C10 C11 69.6(3) . . . . ?
C15 C10 C11 F1 179.8(2) . . . . ?
N2 C10 C11 F1 -8.6(4) . . . . ?
C15 C10 C11 C12 0.7(4) . . . . ?
N2 C10 C11 C12 172.4(2) . . . . ?
F1 C11 C12 F2 -2.0(3) . . . . ?
C10 C11 C12 F2 177.1(2) . . . . ?
F1 C11 C12 C13 179.6(2) . . . . ?
C10 C11 C12 C13 -1.3(4) . . . . ?
F2 C12 C13 F3 1.1(4) . . . . ?
C11 C12 C13 F3 179.6(2) . . . . ?
F2 C12 C13 C14 -177.1(2) . . . . ?
C11 C12 C13 C14 1.3(4) . . . . ?
F3 C13 C14 F4 1.7(4) . . . . ?
C12 C13 C14 F4 180.0(2) . . . . ?
F3 C13 C14 C15 -179.0(2) . . . . ?
C12 C13 C14 C15 -0.7(4) . . . . ?
F4 C14 C15 F5 -0.5(4) . . . . ?
C13 C14 C15 F5 -179.8(2) . . . . ?
F4 C14 C15 C10 179.4(2) . . . . ?
C13 C14 C15 C10 0.1(4) . . . . ?
C11 C10 C15 F5 179.8(2) . . . . ?
N2 C10 C15 F5 7.9(3) . . . . ?
C11 C10 C15 C14 -0.1(3) . . . . ?
N2 C10 C15 C14 -172.0(2) . . . . ?

loop_
_cod_related_entry_id
_cod_related_entry_database
_cod_related_entry_code
1 ChemSpider 30653911
